data_4113502
loop_
_publ_author_name
'Tina M. Trnka'
'John P. Morgan'
'Melanie S. Sanford'
'Thomas E. Wilhelm'
'Matthias Scholl'
'Tae-Lim Choi'
'Sheng Ding'
'Michael W. Day'
'Robert H. Grubbs'

_publ_contact_author
;       Lawrence M. Henling
        Beckman Institute
        California Institute of Technology
        Pasadena, CA  91125
        USA
;
_publ_contact_author_email xray@caltech.edu
_publ_contact_author_fax '(626) 449 4159'
_publ_contact_author_phone '(626) 395 2735'
_publ_section_title
;
 Synthesis and Activity of Ruthenium Alkylidene Complexes Coordinated with
 Phosphine and N-Heterocyclic Carbene Ligands
;
_journal_name_full 'Journal of the American Chemical Society'
_journal_page_first 2546
_journal_page_last 2558
_journal_paper_doi 10.1021/ja021146w
_journal_volume 125
_journal_year 2003
_chemical_formula_sum 'C49 H56 Cl2 N4 Ru'
_chemical_formula_weight 872.95
_chemical_name_systematic
; 
 ? 
;
_space_group_IT_number 2
_symmetry_cell_setting triclinic
_symmetry_space_group_name_Hall '-P 1'
_symmetry_space_group_name_H-M 'P -1'
_atom_sites_solution_hydrogens difmap
_atom_sites_solution_primary 'Patterson method'
_atom_sites_solution_secondary difmap
_audit_creation_method SHELXL-97
_cell_angle_alpha 94.523(5)
_cell_angle_beta 95.698(4)
_cell_angle_gamma 90.666(5)
_cell_formula_units_Z 4
_cell_length_a 11.663(3)
_cell_length_b 14.676(4)
_cell_length_c 25.176(7)
_cell_measurement_reflns_used 18648
_cell_measurement_temperature 98(2)
_cell_measurement_theta_max 26.51
_cell_measurement_theta_min 2.21
_cell_volume 4274(2)
_computing_cell_refinement 'Bruker SMART'
_computing_data_collection 'Bruker SMART'
_computing_data_reduction 'Bruker SAINT v6.2'
_computing_molecular_graphics 'Bruker SHELXTL'
_computing_publication_material 'Bruker SHELXTL'
_computing_structure_refinement 'SHELXL-97 (Sheldrick, 1997)'
_computing_structure_solution 'SHELXS-97 (Sheldrick, 1990)'
_diffrn_ambient_temperature 98(2)
_diffrn_measured_fraction_theta_full 0.917
_diffrn_measured_fraction_theta_max 0.917
_diffrn_measurement_device_type 'CCD area detector'
_diffrn_measurement_method 'omega scans at 8 f settings'
_diffrn_radiation_monochromator graphite
_diffrn_radiation_source 'fine-focus sealed tube'
_diffrn_radiation_type MoK\a
_diffrn_radiation_wavelength 0.71073
_diffrn_reflns_av_R_equivalents 0.1006
_diffrn_reflns_av_sigmaI/netI 0.1023
_diffrn_reflns_limit_h_max 15
_diffrn_reflns_limit_h_min -15
_diffrn_reflns_limit_k_max 19
_diffrn_reflns_limit_k_min -19
_diffrn_reflns_limit_l_max 33
_diffrn_reflns_limit_l_min -33
_diffrn_reflns_number 101139
_diffrn_reflns_theta_full 28.62
_diffrn_reflns_theta_max 28.62
_diffrn_reflns_theta_min 1.39
_exptl_absorpt_coefficient_mu 0.531
_exptl_absorpt_correction_T_max 0.9787
_exptl_absorpt_correction_T_min 0.8780
_exptl_absorpt_correction_type none
_exptl_crystal_colour Brown
_exptl_crystal_density_diffrn 1.357
_exptl_crystal_description Plates
_exptl_crystal_F_000 1824
_exptl_crystal_size_max 0.25
_exptl_crystal_size_mid 0.16
_exptl_crystal_size_min 0.04
_refine_diff_density_max 0.697
_refine_diff_density_min -0.649
_refine_diff_density_rms 0.094
_refine_ls_extinction_method none
_refine_ls_goodness_of_fit_ref 1.026
_refine_ls_hydrogen_treatment Unrestrained
_refine_ls_matrix_type 'Full matrix'
_refine_ls_number_parameters 1457
_refine_ls_number_reflns 20088
_refine_ls_number_restraints 0
_refine_ls_restrained_S_all 1.026
_refine_ls_R_factor_all 0.0857
_refine_ls_R_factor_gt 0.0421
_refine_ls_shift/su_max 0.002
_refine_ls_shift/su_mean 0.000
_refine_ls_structure_factor_coef Fsqd
_refine_ls_weighting_details w=1/[\s^2^(Fo^2^)
_refine_ls_weighting_scheme sigma
_refine_ls_wR_factor_gt 0.0629
_refine_ls_wR_factor_ref 0.0696
_reflns_number_gt 12521
_reflns_number_total 20088
_reflns_threshold_expression >2sigma(I)
_cod_data_source_file ja021146w_s1_3.cif
_cod_data_source_block 6a
_cod_depositor_comments
;
The following automatic conversions were performed:

'_atom_sites_solution_secondary' value 'Difference Fourier map' was
changed to 'difmap'.

'_atom_sites_solution_hydrogens' value 'Difference Fourier map' was
changed to 'difmap'.

Automatic conversion script
Id: cif_fix_values 6452 2018-10-05 10:23:21Z andrius 
;
_cod_original_cell_volume 4273.5(19)
_cod_database_code 4113502

loop_
_symmetry_equiv_pos_as_xyz
'x, y, z'
'-x, -y, -z'

loop_
_atom_site_label
_atom_site_type_symbol
_atom_site_fract_x
_atom_site_fract_y
_atom_site_fract_z
_atom_site_U_iso_or_equiv
_atom_site_adp_type
_atom_site_occupancy
_atom_site_symmetry_multiplicity
_atom_site_calc_flag
Ru1 Ru 0.47114(2) 0.352644(16) 0.792677(10) 0.01515(6) Uani 1 1 d
Cl1A Cl 0.36486(6) 0.48483(5) 0.81490(3) 0.02380(18) Uani 1 1 d
Cl2A Cl 0.59040(6) 0.24284(5) 0.75311(3) 0.02060(17) Uani 1 1 d
N1A N 0.67462(19) 0.47372(16) 0.76694(9) 0.0196(6) Uani 1 1 d
N2A N 0.70564(19) 0.43764(15) 0.84821(9) 0.0174(5) Uani 1 1 d
N3A N 0.29814(19) 0.23503(16) 0.71179(10) 0.0204(6) Uani 1 1 d
N4A N 0.2159(2) 0.27006(16) 0.78297(10) 0.0221(6) Uani 1 1 d
C1A C 0.4696(2) 0.3187(2) 0.86036(12) 0.0180(7) Uani 1 1 d
C2A C 0.4976(2) 0.2340(2) 0.88660(12) 0.0221(7) Uani 1 1 d
C3A C 0.5250(3) 0.1521(2) 0.85871(14) 0.0280(8) Uani 1 1 d
C4A C 0.5513(3) 0.0748(3) 0.88541(17) 0.0398(10) Uani 1 1 d
C5A C 0.5505(3) 0.0770(3) 0.94007(17) 0.0416(10) Uani 1 1 d
C6A C 0.5239(3) 0.1561(3) 0.96849(16) 0.0371(10) Uani 1 1 d
C7A C 0.4962(3) 0.2343(3) 0.94169(13) 0.0287(8) Uani 1 1 d
C8A C 0.6258(2) 0.42890(18) 0.80529(11) 0.0169(7) Uani 1 1 d
C9A C 0.7846(3) 0.5110(2) 0.78570(15) 0.0311(9) Uani 1 1 d
C10A C 0.8062(3) 0.4864(2) 0.83757(14) 0.0297(8) Uani 1 1 d
C11A C 0.6213(2) 0.4977(2) 0.71643(11) 0.0184(7) Uani 1 1 d
C12A C 0.5565(2) 0.5778(2) 0.71615(12) 0.0196(7) Uani 1 1 d
C13A C 0.5120(3) 0.6054(2) 0.66694(13) 0.0222(7) Uani 1 1 d
C14A C 0.5332(3) 0.5591(2) 0.61900(12) 0.0250(7) Uani 1 1 d
C15A C 0.6033(3) 0.4836(2) 0.62122(13) 0.0259(8) Uani 1 1 d
C16A C 0.6485(2) 0.4517(2) 0.66897(12) 0.0202(7) Uani 1 1 d
C17A C 0.5449(3) 0.6353(2) 0.76679(14) 0.0245(8) Uani 1 1 d
C18A C 0.4811(4) 0.5893(3) 0.56646(16) 0.0377(10) Uani 1 1 d
C19A C 0.7291(4) 0.3722(3) 0.66895(17) 0.0302(9) Uani 1 1 d
C20A C 0.6994(2) 0.4119(2) 0.90179(12) 0.0189(7) Uani 1 1 d
C21A C 0.6503(2) 0.4730(2) 0.93766(12) 0.0199(7) Uani 1 1 d
C22A C 0.6557(3) 0.4531(2) 0.99114(13) 0.0230(7) Uani 1 1 d
C23A C 0.7088(3) 0.3757(2) 1.00856(12) 0.0242(7) Uani 1 1 d
C24A C 0.7588(3) 0.3176(2) 0.97146(13) 0.0244(8) Uani 1 1 d
C25A C 0.7544(2) 0.3342(2) 0.91782(12) 0.0204(7) Uani 1 1 d
C26A C 0.5961(3) 0.5591(2) 0.91997(15) 0.0253(8) Uani 1 1 d
C27A C 0.7133(4) 0.3547(3) 1.06640(15) 0.0374(10) Uani 1 1 d
C28A C 0.8082(3) 0.2690(3) 0.87879(15) 0.0273(8) Uani 1 1 d
C29A C 0.3171(2) 0.27977(19) 0.76103(12) 0.0176(7) Uani 1 1 d
C30A C 0.1816(3) 0.2014(3) 0.69946(16) 0.0375(10) Uani 1 1 d
C31A C 0.1320(3) 0.2151(3) 0.74873(15) 0.0325(9) Uani 1 1 d
C32A C 0.3706(2) 0.2267(2) 0.66901(11) 0.0199(7) Uani 1 1 d
C33A C 0.3833(2) 0.2996(2) 0.63845(12) 0.0220(7) Uani 1 1 d
C34A C 0.4464(3) 0.2866(2) 0.59425(14) 0.0286(8) Uani 1 1 d
C35A C 0.4963(3) 0.2043(2) 0.58108(12) 0.0261(8) Uani 1 1 d
C36A C 0.4787(3) 0.1326(2) 0.61196(13) 0.0245(8) Uani 1 1 d
C37A C 0.4158(2) 0.1410(2) 0.65598(12) 0.0217(7) Uani 1 1 d
C38A C 0.3313(3) 0.3908(3) 0.65205(17) 0.0323(9) Uani 1 1 d
C39A C 0.5687(3) 0.1921(3) 0.53470(16) 0.0371(10) Uani 1 1 d
C40A C 0.3998(3) 0.0623(2) 0.68933(15) 0.0264(8) Uani 1 1 d
C41A C 0.1873(2) 0.3012(2) 0.83544(12) 0.0194(7) Uani 1 1 d
C42A C 0.1312(2) 0.3838(2) 0.84195(12) 0.0205(7) Uani 1 1 d
C43A C 0.1041(3) 0.4129(2) 0.89274(13) 0.0260(8) Uani 1 1 d
C44A C 0.1250(2) 0.3592(2) 0.93586(12) 0.0265(8) Uani 1 1 d
C45A C 0.1725(3) 0.2751(2) 0.92635(14) 0.0306(8) Uani 1 1 d
C46A C 0.2026(2) 0.2432(2) 0.87654(13) 0.0254(8) Uani 1 1 d
C47A C 0.0928(3) 0.4372(3) 0.79468(15) 0.0282(8) Uani 1 1 d
C48A C 0.0925(4) 0.3922(4) 0.99044(17) 0.0440(12) Uani 1 1 d
C49A C 0.2429(3) 0.1474(2) 0.86694(19) 0.0363(10) Uani 1 1 d
H1A H 0.449(2) 0.3630(19) 0.8854(11) 0.023(9) Uiso 1 1 d
H3A H 0.519(2) 0.1487(17) 0.8179(11) 0.019(8) Uiso 1 1 d
H4A H 0.576(3) 0.016(3) 0.8642(16) 0.097(16) Uiso 1 1 d
H5A H 0.576(3) 0.023(2) 0.9633(14) 0.066(12) Uiso 1 1 d
H6A H 0.520(3) 0.160(2) 1.0048(13) 0.039(10) Uiso 1 1 d
H7A H 0.479(3) 0.292(2) 0.9604(12) 0.037(10) Uiso 1 1 d
H9A H 0.809(3) 0.549(2) 0.7693(14) 0.050(13) Uiso 1 1 d
H10A H 0.858(3) 0.505(3) 0.8623(15) 0.072(14) Uiso 1 1 d
H13A H 0.465(2) 0.6598(18) 0.6659(10) 0.019(8) Uiso 1 1 d
H15A H 0.619(2) 0.4583(17) 0.5900(10) 0.007(7) Uiso 1 1 d
H17A H 0.620(3) 0.6686(19) 0.7781(11) 0.029(9) Uiso 1 1 d
H17B H 0.527(2) 0.600(2) 0.7974(12) 0.035(9) Uiso 1 1 d
H17C H 0.482(3) 0.677(2) 0.7619(12) 0.039(10) Uiso 1 1 d
H18A H 0.523(4) 0.575(3) 0.5392(17) 0.085(16) Uiso 1 1 d
H18B H 0.481(3) 0.650(3) 0.5668(15) 0.072(16) Uiso 1 1 d
H18C H 0.399(3) 0.573(2) 0.5565(14) 0.064(13) Uiso 1 1 d
H19A H 0.796(4) 0.387(3) 0.6565(16) 0.082(16) Uiso 1 1 d
H19B H 0.716(3) 0.334(3) 0.6392(16) 0.070(15) Uiso 1 1 d
H19C H 0.736(3) 0.347(2) 0.6999(13) 0.032(10) Uiso 1 1 d
H22A H 0.625(2) 0.4949(17) 1.0149(10) 0.006(7) Uiso 1 1 d
H24A H 0.792(2) 0.2650(19) 0.9830(11) 0.025(8) Uiso 1 1 d
H26A H 0.647(3) 0.595(2) 0.9023(12) 0.032(9) Uiso 1 1 d
H26B H 0.577(2) 0.5979(18) 0.9516(11) 0.015(8) Uiso 1 1 d
H26C H 0.527(2) 0.5434(17) 0.8936(10) 0.017(8) Uiso 1 1 d
H27A H 0.647(3) 0.311(3) 1.0690(15) 0.075(14) Uiso 1 1 d
H27B H 0.694(2) 0.404(2) 1.0902(11) 0.025(9) Uiso 1 1 d
H27C H 0.772(4) 0.328(3) 1.0783(16) 0.087(17) Uiso 1 1 d
H28A H 0.763(3) 0.255(2) 0.8443(13) 0.037(10) Uiso 1 1 d
H28B H 0.826(2) 0.209(2) 0.8938(11) 0.034(9) Uiso 1 1 d
H28C H 0.872(3) 0.289(2) 0.8697(13) 0.043(11) Uiso 1 1 d
H30A H 0.175(3) 0.144(2) 0.6772(13) 0.045(11) Uiso 1 1 d
H30B H 0.144(4) 0.244(3) 0.6713(17) 0.102(17) Uiso 1 1 d
H31A H 0.062(4) 0.241(3) 0.7518(16) 0.095(17) Uiso 1 1 d
H31B H 0.100(4) 0.166(3) 0.7625(16) 0.087(16) Uiso 1 1 d
H34A H 0.459(2) 0.3355(17) 0.5741(10) 0.011(7) Uiso 1 1 d
H36A H 0.503(2) 0.0786(17) 0.6026(10) 0.010(8) Uiso 1 1 d
H38A H 0.249(3) 0.379(2) 0.6590(12) 0.040(10) Uiso 1 1 d
H38B H 0.337(2) 0.433(2) 0.6271(11) 0.022(9) Uiso 1 1 d
H38C H 0.365(3) 0.422(2) 0.6853(14) 0.056(12) Uiso 1 1 d
H39A H 0.565(3) 0.239(3) 0.5172(15) 0.061(15) Uiso 1 1 d
H39B H 0.560(3) 0.130(3) 0.5126(15) 0.069(13) Uiso 1 1 d
H39C H 0.648(3) 0.187(2) 0.5473(13) 0.050(11) Uiso 1 1 d
H40A H 0.443(3) 0.012(2) 0.6760(13) 0.050(11) Uiso 1 1 d
H40B H 0.315(3) 0.048(2) 0.6910(12) 0.049(11) Uiso 1 1 d
H40C H 0.430(3) 0.076(2) 0.7267(13) 0.046(11) Uiso 1 1 d
H43A H 0.062(2) 0.470(2) 0.8983(11) 0.033(9) Uiso 1 1 d
H45A H 0.184(2) 0.2372(18) 0.9521(10) 0.013(8) Uiso 1 1 d
H47A H 0.018(3) 0.406(2) 0.7750(13) 0.053(11) Uiso 1 1 d
H47B H 0.141(2) 0.4328(18) 0.7691(11) 0.015(8) Uiso 1 1 d
H47C H 0.084(3) 0.500(2) 0.8053(13) 0.054(12) Uiso 1 1 d
H48A H 0.019(3) 0.389(2) 0.9926(14) 0.057(13) Uiso 1 1 d
H48B H 0.113(4) 0.452(3) 0.9998(18) 0.11(2) Uiso 1 1 d
H48C H 0.129(3) 0.371(2) 1.0186(14) 0.045(12) Uiso 1 1 d
H49A H 0.283(3) 0.125(2) 0.8970(13) 0.046(11) Uiso 1 1 d
H49B H 0.282(3) 0.136(2) 0.8368(14) 0.059(14) Uiso 1 1 d
H49C H 0.176(3) 0.100(2) 0.8595(11) 0.034(9) Uiso 1 1 d
Ru2 Ru 0.95606(2) 0.841972(16) 0.707612(9) 0.01513(6) Uani 1 1 d
Cl1B Cl 1.08607(6) 0.97124(5) 0.71471(3) 0.02330(18) Uani 1 1 d
Cl2B Cl 0.82832(6) 0.72069(5) 0.72252(3) 0.01964(17) Uani 1 1 d
N1B N 0.7917(2) 0.97757(16) 0.75335(9) 0.0199(6) Uani 1 1 d
N2B N 0.79515(19) 1.00070(15) 0.67017(9) 0.0178(6) Uani 1 1 d
N3B N 1.13778(19) 0.74493(15) 0.78296(9) 0.0156(5) Uani 1 1 d
N4B N 1.14560(19) 0.69143(16) 0.70165(9) 0.0171(5) Uani 1 1 d
C1B C 0.9630(3) 0.8284(2) 0.63542(12) 0.0193(7) Uani 1 1 d
C2B C 0.9097(2) 0.7698(2) 0.58959(12) 0.0190(7) Uani 1 1 d
C3B C 0.8319(3) 0.6973(2) 0.59205(13) 0.0213(7) Uani 1 1 d
C4B C 0.7875(3) 0.6472(3) 0.54601(14) 0.0295(8) Uani 1 1 d
C5B C 0.8177(3) 0.6671(2) 0.49644(14) 0.0323(9) Uani 1 1 d
C6B C 0.8931(3) 0.7372(2) 0.49286(14) 0.0313(8) Uani 1 1 d
C7B C 0.9392(3) 0.7881(2) 0.53882(13) 0.0249(8) Uani 1 1 d
C8B C 0.8300(2) 0.94208(19) 0.70726(11) 0.0163(7) Uani 1 1 d
C9B C 0.7369(3) 1.0635(2) 0.74762(15) 0.0319(9) Uani 1 1 d
C10B C 0.7311(3) 1.0759(2) 0.69255(14) 0.0258(8) Uani 1 1 d
C11B C 0.7758(2) 0.93170(19) 0.80056(11) 0.0195(7) Uani 1 1 d
C12B C 0.8483(3) 0.9537(2) 0.84686(12) 0.0238(7) Uani 1 1 d
C13B C 0.8202(3) 0.9150(2) 0.89262(13) 0.0276(8) Uani 1 1 d
C14B C 0.7264(3) 0.8574(2) 0.89335(12) 0.0282(8) Uani 1 1 d
C15B C 0.6556(3) 0.8396(2) 0.84650(13) 0.0256(8) Uani 1 1 d
C16B C 0.6767(3) 0.8774(2) 0.79961(12) 0.0203(7) Uani 1 1 d
C17B C 0.9488(3) 1.0175(3) 0.84796(17) 0.0321(9) Uani 1 1 d
C18B C 0.7017(5) 0.8139(3) 0.94323(17) 0.0489(13) Uani 1 1 d
C19B C 0.5950(3) 0.8629(3) 0.75024(15) 0.0264(8) Uani 1 1 d
C20B C 0.7982(2) 0.99081(19) 0.61320(11) 0.0182(7) Uani 1 1 d
C21B C 0.8679(3) 1.0511(2) 0.58978(12) 0.0229(7) Uani 1 1 d
C22B C 0.8636(3) 1.0438(2) 0.53416(13) 0.0283(8) Uani 1 1 d
C23B C 0.7919(3) 0.9820(2) 0.50228(12) 0.0266(8) Uani 1 1 d
C24B C 0.7216(3) 0.9252(2) 0.52750(13) 0.0239(8) Uani 1 1 d
C25B C 0.7230(2) 0.92910(19) 0.58253(12) 0.0190(7) Uani 1 1 d
C26B C 0.9428(3) 1.1219(3) 0.62264(16) 0.0324(9) Uani 1 1 d
C27B C 0.7894(4) 0.9767(3) 0.44244(15) 0.0400(10) Uani 1 1 d
C28B C 0.6437(3) 0.8676(2) 0.60822(15) 0.0235(8) Uani 1 1 d
C29B C 1.0922(2) 0.75545(19) 0.73199(11) 0.0169(7) Uani 1 1 d
C30B C 1.2190(3) 0.6733(2) 0.78607(14) 0.0211(7) Uani 1 1 d
C31B C 1.2246(3) 0.6391(2) 0.73303(14) 0.0243(8) Uani 1 1 d
C32B C 1.1284(2) 0.80066(19) 0.83236(11) 0.0171(7) Uani 1 1 d
C33B C 1.2136(2) 0.86766(19) 0.84773(12) 0.0199(7) Uani 1 1 d
C34B C 1.2168(3) 0.9094(2) 0.89907(13) 0.0230(7) Uani 1 1 d
C35B C 1.1407(3) 0.8861(2) 0.93511(12) 0.0233(7) Uani 1 1 d
C36B C 1.0595(3) 0.8183(2) 0.91819(13) 0.0228(8) Uani 1 1 d
C37B C 1.0515(2) 0.77349(19) 0.86723(12) 0.0183(7) Uani 1 1 d
C38B C 1.3002(3) 0.8925(3) 0.81078(17) 0.0307(9) Uani 1 1 d
C39B C 1.1466(4) 0.9344(3) 0.98973(15) 0.0356(9) Uani 1 1 d
C40B C 0.9651(3) 0.6972(2) 0.85228(16) 0.0252(8) Uani 1 1 d
C41B C 1.1429(2) 0.67872(19) 0.64466(11) 0.0177(7) Uani 1 1 d
C42B C 1.2112(2) 0.7362(2) 0.61904(12) 0.0199(7) Uani 1 1 d
C43B C 1.2140(3) 0.7183(2) 0.56429(13) 0.0257(8) Uani 1 1 d
C44B C 1.1563(3) 0.6443(2) 0.53586(12) 0.0247(7) Uani 1 1 d
C45B C 1.0929(3) 0.5869(2) 0.56367(13) 0.0243(8) Uani 1 1 d
C46B C 1.0839(2) 0.6032(2) 0.61821(12) 0.0194(7) Uani 1 1 d
C47B C 1.2807(3) 0.8140(2) 0.64902(15) 0.0267(8) Uani 1 1 d
C48B C 1.1624(4) 0.6268(3) 0.47699(16) 0.0393(10) Uani 1 1 d
C49B C 1.0132(3) 0.5404(2) 0.64721(15) 0.0251(8) Uani 1 1 d
H1B H 1.015(2) 0.8669(18) 0.6261(10) 0.016(8) Uiso 1 1 d
H3B H 0.809(2) 0.6833(18) 0.6266(11) 0.023(8) Uiso 1 1 d
H4B H 0.744(2) 0.6010(19) 0.5478(11) 0.023(9) Uiso 1 1 d
H5B H 0.784(2) 0.6314(17) 0.4635(10) 0.011(7) Uiso 1 1 d
H6B H 0.915(2) 0.7522(17) 0.4579(10) 0.013(7) Uiso 1 1 d
H7B H 0.986(2) 0.836(2) 0.5362(11) 0.029(9) Uiso 1 1 d
H9B1 H 0.801(4) 1.110(3) 0.7638(17) 0.105(17) Uiso 1 1 d
H9B2 H 0.687(3) 1.079(2) 0.7689(12) 0.032(10) Uiso 1 1 d
H10B H 0.663(4) 1.076(3) 0.6720(16) 0.090(16) Uiso 1 1 d
H10C H 0.741(3) 1.136(3) 0.6779(15) 0.076(14) Uiso 1 1 d
H13B H 0.863(2) 0.9291(16) 0.9207(10) 0.001(7) Uiso 1 1 d
H15B H 0.588(2) 0.7984(18) 0.8450(10) 0.022(8) Uiso 1 1 d
H17D H 0.986(3) 1.009(2) 0.8229(13) 0.038(12) Uiso 1 1 d
H17E H 0.990(3) 1.024(3) 0.8836(17) 0.082(15) Uiso 1 1 d
H17F H 0.932(3) 1.080(2) 0.8409(12) 0.044(11) Uiso 1 1 d
H18D H 0.625(4) 0.788(3) 0.9401(18) 0.10(2) Uiso 1 1 d
H18E H 0.709(3) 0.861(2) 0.9736(13) 0.040(10) Uiso 1 1 d
H18F H 0.754(3) 0.774(2) 0.9543(14) 0.054(12) Uiso 1 1 d
H19D H 0.587(2) 0.917(2) 0.7321(11) 0.029(9) Uiso 1 1 d
H19E H 0.527(3) 0.847(2) 0.7583(13) 0.047(11) Uiso 1 1 d
H19F H 0.620(3) 0.816(2) 0.7257(12) 0.043(10) Uiso 1 1 d
H22B H 0.914(2) 1.0795(18) 0.5181(10) 0.016(8) Uiso 1 1 d
H24B H 0.675(2) 0.8814(19) 0.5079(11) 0.024(9) Uiso 1 1 d
H26D H 0.903(3) 1.182(3) 0.6333(14) 0.070(13) Uiso 1 1 d
H26E H 1.004(3) 1.1384(19) 0.6029(11) 0.028(9) Uiso 1 1 d
H26F H 0.972(3) 1.102(2) 0.6566(14) 0.053(12) Uiso 1 1 d
H27D H 0.727(3) 1.005(2) 0.4285(14) 0.061(13) Uiso 1 1 d
H27E H 0.780(3) 0.913(2) 0.4243(13) 0.043(11) Uiso 1 1 d
H27F H 0.861(3) 1.004(2) 0.4319(13) 0.061(12) Uiso 1 1 d
H28D H 0.598(3) 0.899(2) 0.6273(13) 0.039(11) Uiso 1 1 d
H28E H 0.678(2) 0.828(2) 0.6329(12) 0.029(9) Uiso 1 1 d
H28F H 0.598(3) 0.829(2) 0.5785(13) 0.043(10) Uiso 1 1 d
H30C H 1.251(3) 0.658(2) 0.8125(12) 0.042(12) Uiso 1 1 d
H31C H 1.261(3) 0.603(2) 0.7187(14) 0.055(13) Uiso 1 1 d
H34B H 1.274(2) 0.9548(18) 0.9072(10) 0.020(8) Uiso 1 1 d
H36B H 1.017(2) 0.8018(18) 0.9395(11) 0.013(8) Uiso 1 1 d
H38D H 1.348(3) 0.938(2) 0.8279(12) 0.031(10) Uiso 1 1 d
H38E H 1.261(3) 0.918(2) 0.7794(15) 0.069(13) Uiso 1 1 d
H38F H 1.338(3) 0.848(3) 0.7990(16) 0.078(16) Uiso 1 1 d
H39D H 1.093(3) 0.910(2) 1.0118(15) 0.072(14) Uiso 1 1 d
H39E H 1.128(3) 0.998(3) 0.9858(14) 0.065(13) Uiso 1 1 d
H39F H 1.224(4) 0.935(3) 1.0123(16) 0.086(15) Uiso 1 1 d
H40D H 0.945(4) 0.670(3) 0.8808(17) 0.088(16) Uiso 1 1 d
H40E H 0.985(4) 0.659(3) 0.8208(18) 0.102(17) Uiso 1 1 d
H40F H 0.902(4) 0.714(3) 0.8364(18) 0.094(18) Uiso 1 1 d
H43B H 1.255(2) 0.7566(17) 0.5465(10) 0.009(7) Uiso 1 1 d
H45B H 1.053(2) 0.5366(18) 0.5463(10) 0.016(8) Uiso 1 1 d
H47D H 1.234(3) 0.860(2) 0.6623(12) 0.034(9) Uiso 1 1 d
H47E H 1.326(2) 0.8397(19) 0.6269(11) 0.023(9) Uiso 1 1 d
H47F H 1.327(2) 0.7929(18) 0.6832(11) 0.025(8) Uiso 1 1 d
H48D H 1.165(3) 0.562(3) 0.4646(15) 0.075(15) Uiso 1 1 d
H48E H 1.224(3) 0.652(3) 0.4672(15) 0.065(14) Uiso 1 1 d
H48F H 1.096(3) 0.642(3) 0.4568(15) 0.065(14) Uiso 1 1 d
H49D H 1.061(3) 0.507(2) 0.6730(12) 0.034(9) Uiso 1 1 d
H49E H 0.959(3) 0.500(2) 0.6221(13) 0.049(11) Uiso 1 1 d
H49F H 0.971(2) 0.5761(19) 0.6716(11) 0.026(9) Uiso 1 1 d

loop_
_atom_site_aniso_label
_atom_site_aniso_U_11
_atom_site_aniso_U_22
_atom_site_aniso_U_33
_atom_site_aniso_U_23
_atom_site_aniso_U_13
_atom_site_aniso_U_12
Ru1 0.01301(13) 0.01396(13) 0.01829(14) 0.00090(11) 0.00080(10) 0.00150(10)
Cl1A 0.0183(4) 0.0167(4) 0.0364(5) 0.0003(3) 0.0039(3) 0.0045(3)
Cl2A 0.0184(4) 0.0190(4) 0.0241(4) -0.0013(3) 0.0026(3) 0.0033(3)
N1A 0.0129(13) 0.0259(15) 0.0207(14) 0.0059(12) 0.0020(11) -0.0019(11)
N2A 0.0149(13) 0.0191(14) 0.0179(14) 0.0036(11) -0.0014(11) -0.0016(11)
N3A 0.0132(13) 0.0218(15) 0.0249(15) -0.0051(12) 0.0018(11) -0.0020(11)
N4A 0.0146(13) 0.0230(15) 0.0270(16) -0.0071(12) 0.0008(11) -0.0038(11)
C1A 0.0121(15) 0.0209(18) 0.0203(18) -0.0040(14) 0.0027(13) -0.0021(13)
C2A 0.0148(16) 0.0296(19) 0.0225(18) 0.0069(15) 0.0005(13) 0.0004(14)
C3A 0.0305(19) 0.028(2) 0.029(2) 0.0112(16) 0.0107(16) 0.0098(15)
C4A 0.035(2) 0.034(2) 0.057(3) 0.021(2) 0.022(2) 0.0118(18)
C5A 0.024(2) 0.052(3) 0.054(3) 0.033(2) 0.0045(18) 0.0084(18)
C6A 0.028(2) 0.059(3) 0.027(2) 0.021(2) -0.0012(17) -0.0091(19)
C7A 0.0269(19) 0.037(2) 0.022(2) 0.0045(17) 0.0009(15) -0.0079(17)
C8A 0.0200(16) 0.0117(15) 0.0194(17) 0.0032(13) 0.0023(13) 0.0082(13)
C9A 0.0186(18) 0.033(2) 0.041(2) 0.0134(19) -0.0070(16) -0.0100(16)
C10A 0.0249(19) 0.037(2) 0.026(2) 0.0050(17) -0.0007(16) -0.0146(16)
C11A 0.0146(15) 0.0221(17) 0.0192(17) 0.0058(14) 0.0014(13) -0.0020(13)
C12A 0.0143(15) 0.0198(17) 0.0255(18) 0.0033(14) 0.0048(13) -0.0008(13)
C13A 0.0195(17) 0.0221(18) 0.0257(19) 0.0067(15) 0.0017(14) 0.0035(14)
C14A 0.0197(17) 0.033(2) 0.0236(19) 0.0095(15) 0.0020(14) 0.0002(15)
C15A 0.0299(19) 0.028(2) 0.0203(19) 0.0008(16) 0.0083(16) 0.0005(15)
C16A 0.0163(16) 0.0217(17) 0.0236(18) 0.0052(14) 0.0046(13) 0.0012(13)
C17A 0.0247(19) 0.0207(19) 0.028(2) -0.0004(16) 0.0057(16) -0.0009(16)
C18A 0.036(2) 0.050(3) 0.029(2) 0.014(2) 0.0027(19) 0.009(2)
C19A 0.034(2) 0.031(2) 0.029(2) 0.0064(19) 0.0159(19) 0.0123(17)
C20A 0.0146(15) 0.0213(17) 0.0198(17) 0.0032(14) -0.0037(13) -0.0012(13)
C21A 0.0148(15) 0.0191(17) 0.0246(18) 0.0011(14) -0.0028(13) 0.0001(13)
C22A 0.0211(17) 0.0247(19) 0.0227(19) -0.0027(15) 0.0019(14) 0.0042(14)
C23A 0.0254(18) 0.0267(19) 0.0199(18) 0.0022(15) -0.0013(14) -0.0005(15)
C24A 0.0242(18) 0.0219(19) 0.026(2) 0.0035(15) -0.0055(15) 0.0040(15)
C25A 0.0174(16) 0.0198(17) 0.0231(18) -0.0012(14) 0.0006(14) 0.0000(13)
C26A 0.027(2) 0.0215(19) 0.026(2) 0.0008(16) -0.0003(17) 0.0021(16)
C27A 0.048(3) 0.042(3) 0.021(2) 0.0026(19) -0.0029(19) 0.016(2)
C28A 0.028(2) 0.031(2) 0.023(2) 0.0004(17) 0.0023(17) 0.0077(17)
C29A 0.0168(16) 0.0121(16) 0.0242(18) 0.0024(13) 0.0025(13) 0.0023(12)
C30A 0.026(2) 0.038(2) 0.045(3) -0.018(2) 0.0047(18) -0.0129(18)
C31A 0.021(2) 0.036(2) 0.038(2) -0.0100(19) 0.0020(17) -0.0063(18)
C32A 0.0172(16) 0.0252(18) 0.0155(17) -0.0028(14) -0.0028(13) -0.0036(14)
C33A 0.0155(16) 0.0250(18) 0.0244(18) 0.0016(15) -0.0018(14) -0.0066(14)
C34A 0.0281(19) 0.030(2) 0.026(2) 0.0041(17) -0.0075(16) -0.0065(16)
C35A 0.0216(17) 0.037(2) 0.0185(18) 0.0009(15) -0.0030(14) -0.0034(15)
C36A 0.0171(17) 0.025(2) 0.028(2) -0.0085(16) -0.0042(14) 0.0019(15)
C37A 0.0216(17) 0.0213(18) 0.0206(18) -0.0012(14) -0.0031(14) -0.0052(14)
C38A 0.034(2) 0.024(2) 0.038(3) 0.0044(19) -0.0010(19) 0.0020(17)
C39A 0.027(2) 0.055(3) 0.029(2) 0.003(2) 0.0048(18) -0.002(2)
C40A 0.031(2) 0.026(2) 0.023(2) -0.0011(16) 0.0050(17) 0.0043(16)
C41A 0.0130(15) 0.0236(18) 0.0213(18) 0.0002(14) 0.0017(13) -0.0006(13)
C42A 0.0138(16) 0.0228(18) 0.0250(19) 0.0032(15) 0.0019(14) -0.0031(13)
C43A 0.0171(17) 0.027(2) 0.034(2) -0.0024(16) 0.0051(15) 0.0039(15)
C44A 0.0151(16) 0.043(2) 0.0215(19) 0.0023(16) 0.0026(14) -0.0007(15)
C45A 0.0242(19) 0.036(2) 0.032(2) 0.0143(18) -0.0005(16) -0.0013(16)
C46A 0.0126(16) 0.0244(19) 0.039(2) 0.0065(16) -0.0020(15) -0.0016(13)
C47A 0.025(2) 0.028(2) 0.034(2) 0.0073(18) 0.0075(17) 0.0020(17)
C48A 0.030(2) 0.078(4) 0.024(2) 0.003(2) 0.0034(19) 0.006(2)
C49A 0.027(2) 0.025(2) 0.055(3) 0.008(2) -0.008(2) 0.0007(17)
Ru2 0.01433(13) 0.01527(14) 0.01581(14) 0.00146(11) 0.00129(10) 0.00210(10)
Cl1B 0.0194(4) 0.0179(4) 0.0322(5) 0.0001(3) 0.0023(3) -0.0006(3)
Cl2B 0.0184(4) 0.0200(4) 0.0214(4) 0.0044(3) 0.0040(3) -0.0007(3)
N1B 0.0241(14) 0.0156(14) 0.0210(15) 0.0015(11) 0.0060(11) 0.0086(11)
N2B 0.0205(14) 0.0155(13) 0.0175(14) 0.0017(11) 0.0016(11) 0.0041(11)
N3B 0.0170(13) 0.0129(13) 0.0167(14) 0.0016(11) 0.0007(11) 0.0043(10)
N4B 0.0149(13) 0.0206(14) 0.0157(14) 0.0008(11) 0.0007(10) 0.0070(11)
C1B 0.0137(16) 0.0182(17) 0.0272(19) 0.0058(14) 0.0056(14) 0.0023(13)
C2B 0.0146(15) 0.0218(17) 0.0206(17) 0.0026(14) 0.0004(13) 0.0049(13)
C3B 0.0182(17) 0.0245(19) 0.0212(19) 0.0018(15) 0.0018(14) 0.0008(14)
C4B 0.0243(19) 0.033(2) 0.029(2) -0.0049(17) -0.0007(16) -0.0023(17)
C5B 0.032(2) 0.039(2) 0.022(2) -0.0088(17) -0.0089(16) 0.0042(17)
C6B 0.042(2) 0.037(2) 0.0166(19) 0.0047(16) 0.0073(16) 0.0085(18)
C7B 0.0295(19) 0.0235(19) 0.023(2) 0.0055(16) 0.0063(15) 0.0044(16)
C8B 0.0144(15) 0.0187(17) 0.0157(16) -0.0013(13) 0.0032(13) -0.0002(13)
C9B 0.035(2) 0.026(2) 0.036(2) 0.0065(17) 0.0087(19) 0.0188(18)
C10B 0.028(2) 0.022(2) 0.027(2) 0.0008(16) -0.0002(16) 0.0062(15)
C11B 0.0247(17) 0.0170(17) 0.0165(17) -0.0033(13) 0.0034(14) 0.0112(14)
C12B 0.0244(18) 0.0226(18) 0.0233(19) -0.0037(15) 0.0004(14) 0.0142(14)
C13B 0.036(2) 0.032(2) 0.0112(18) -0.0061(16) -0.0066(16) 0.0217(17)
C14B 0.042(2) 0.0252(19) 0.0195(19) 0.0037(15) 0.0093(16) 0.0166(16)
C15B 0.0287(19) 0.0236(19) 0.025(2) -0.0033(15) 0.0095(16) 0.0072(16)
C16B 0.0228(17) 0.0195(17) 0.0187(17) -0.0022(14) 0.0042(14) 0.0094(14)
C17B 0.035(2) 0.033(2) 0.027(2) -0.0060(19) 0.0009(19) 0.0072(18)
C18B 0.078(4) 0.050(3) 0.024(2) 0.013(2) 0.016(2) 0.029(3)
C19B 0.024(2) 0.026(2) 0.030(2) 0.0037(17) 0.0067(17) 0.0060(17)
C20B 0.0178(16) 0.0195(17) 0.0176(17) 0.0041(13) 0.0008(13) 0.0071(13)
C21B 0.0231(17) 0.0215(18) 0.0235(18) 0.0056(14) -0.0033(14) -0.0035(14)
C22B 0.0212(18) 0.039(2) 0.025(2) 0.0135(17) 0.0006(15) -0.0091(16)
C23B 0.0204(17) 0.039(2) 0.0207(18) 0.0094(16) -0.0007(14) -0.0005(15)
C24B 0.0202(17) 0.027(2) 0.0230(19) 0.0014(15) -0.0066(15) -0.0022(15)
C25B 0.0148(15) 0.0194(17) 0.0227(18) 0.0044(14) -0.0009(13) 0.0008(13)
C26B 0.030(2) 0.038(2) 0.029(2) 0.0069(19) -0.0023(18) -0.0130(18)
C27B 0.032(2) 0.065(3) 0.023(2) 0.010(2) -0.0019(18) -0.010(2)
C28B 0.0235(19) 0.024(2) 0.023(2) 0.0016(17) 0.0032(16) -0.0001(16)
C29B 0.0138(15) 0.0164(16) 0.0206(17) 0.0001(13) 0.0028(13) -0.0028(12)
C30B 0.0241(18) 0.0189(18) 0.0195(19) -0.0011(15) 0.0000(15) 0.0080(14)
C31B 0.0212(18) 0.026(2) 0.026(2) 0.0033(16) 0.0013(15) 0.0113(15)
C32B 0.0185(16) 0.0142(16) 0.0170(17) -0.0025(13) -0.0039(13) 0.0065(13)
C33B 0.0177(16) 0.0178(17) 0.0234(18) -0.0012(14) -0.0004(14) 0.0053(13)
C34B 0.0189(17) 0.0182(18) 0.029(2) -0.0028(15) -0.0061(15) -0.0005(14)
C35B 0.0263(18) 0.0230(18) 0.0186(18) -0.0033(14) -0.0047(14) 0.0091(15)
C36B 0.0245(19) 0.0241(19) 0.0203(19) 0.0028(15) 0.0037(15) 0.0049(15)
C37B 0.0180(16) 0.0172(17) 0.0193(17) 0.0015(13) -0.0013(13) 0.0063(13)
C38B 0.023(2) 0.028(2) 0.040(2) -0.0035(19) 0.0033(18) -0.0054(18)
C39B 0.043(2) 0.036(2) 0.025(2) -0.0080(18) -0.0050(19) 0.008(2)
C40B 0.030(2) 0.022(2) 0.022(2) -0.0020(16) 0.0023(17) -0.0064(16)
C41B 0.0165(16) 0.0199(17) 0.0164(17) -0.0032(13) 0.0036(13) 0.0083(13)
C42B 0.0176(16) 0.0203(17) 0.0219(18) -0.0024(14) 0.0044(13) 0.0045(13)
C43B 0.0228(18) 0.029(2) 0.028(2) 0.0049(16) 0.0106(15) 0.0009(15)
C44B 0.0245(18) 0.0292(19) 0.0209(18) -0.0034(15) 0.0089(14) 0.0031(15)
C45B 0.0232(18) 0.0204(19) 0.028(2) -0.0053(16) 0.0021(15) 0.0032(15)
C46B 0.0171(16) 0.0201(17) 0.0209(18) -0.0002(14) 0.0022(13) 0.0050(13)
C47B 0.0234(19) 0.026(2) 0.032(2) 0.0019(17) 0.0095(17) 0.0004(16)
C48B 0.043(3) 0.052(3) 0.023(2) -0.006(2) 0.012(2) -0.006(2)
C49B 0.0264(19) 0.026(2) 0.024(2) 0.0027(17) 0.0065(16) 0.0010(16)

loop_
_atom_type_symbol
_atom_type_description
_atom_type_scat_dispersion_real
_atom_type_scat_dispersion_imag
_atom_type_scat_source
C C 0.0033 0.0016 'International Tables Vol C Tables 4.2.6.8 and 6.1.1.4'
H H 0.0000 0.0000 'International Tables Vol C Tables 4.2.6.8 and 6.1.1.4'
N N 0.0061 0.0033 'International Tables Vol C Tables 4.2.6.8 and 6.1.1.4'
Cl Cl 0.1484 0.1585 'International Tables Vol C Tables 4.2.6.8 and 6.1.1.4'
Ru Ru -1.2594 0.8363 'International Tables Vol C Tables 4.2.6.8 and 6.1.1.4'

loop_
_geom_angle_atom_site_label_1
_geom_angle_atom_site_label_2
_geom_angle_atom_site_label_3
_geom_angle
_geom_angle_publ_flag
C1A Ru1 C8A 97.26(12) yes
C1A Ru1 C29A 95.77(12) yes
C8A Ru1 C29A 166.82(11) yes
C1A Ru1 Cl2A 103.06(10) yes
C8A Ru1 Cl2A 82.27(8) yes
C29A Ru1 Cl2A 92.84(8) yes
C1A Ru1 Cl1A 90.35(10) yes
C8A Ru1 Cl1A 90.81(8) yes
C29A Ru1 Cl1A 91.12(8) yes
Cl2A Ru1 Cl1A 165.54(3) yes
C8A N1A C9A 112.3(3) ?
C8A N1A C11A 128.1(2) ?
C9A N1A C11A 118.8(2) ?
C8A N2A C10A 112.1(2) ?
C8A N2A C20A 129.9(2) ?
C10A N2A C20A 117.7(2) ?
C29A N3A C32A 130.1(2) ?
C29A N3A C30A 113.0(3) ?
C32A N3A C30A 116.4(3) ?
C29A N4A C31A 112.9(3) ?
C29A N4A C41A 129.0(2) ?
C31A N4A C41A 117.9(3) ?
C2A C1A Ru1 134.5(2) yes
C2A C1A H1A 109.4(17) yes
Ru1 C1A H1A 116.0(17) yes
C7A C2A C3A 117.5(3) ?
C7A C2A C1A 119.1(3) ?
C3A C2A C1A 123.4(3) ?
C4A C3A C2A 121.0(3) ?
C4A C3A H3A 120.1(15) ?
C2A C3A H3A 118.7(15) ?
C5A C4A C3A 120.5(4) ?
C5A C4A H4A 120(2) ?
C3A C4A H4A 120(2) ?
C6A C5A C4A 119.9(4) ?
C6A C5A H5A 115.1(19) ?
C4A C5A H5A 124.8(19) ?
C5A C6A C7A 119.9(4) ?
C5A C6A H6A 123(2) ?
C7A C6A H6A 117(2) ?
C2A C7A C6A 121.2(4) ?
C2A C7A H7A 116.2(18) ?
C6A C7A H7A 122.6(18) ?
N2A C8A N1A 104.2(2) ?
N2A C8A Ru1 130.3(2) ?
N1A C8A Ru1 125.2(2) ?
C10A C9A N1A 105.6(3) ?
C10A C9A H9A 135(3) ?
N1A C9A H9A 117(3) ?
C9A C10A N2A 105.9(3) ?
C9A C10A H10A 131(3) ?
N2A C10A H10A 122(3) ?
C16A C11A C12A 121.3(3) ?
C16A C11A N1A 120.4(3) ?
C12A C11A N1A 117.5(3) ?
C13A C12A C11A 117.8(3) ?
C13A C12A C17A 121.2(3) ?
C11A C12A C17A 120.8(3) ?
C14A C13A C12A 122.3(3) ?
C14A C13A H13A 118.5(16) ?
C12A C13A H13A 119.2(16) ?
C13A C14A C15A 117.7(3) ?
C13A C14A C18A 121.0(3) ?
C15A C14A C18A 121.3(3) ?
C16A C15A C14A 122.7(3) ?
C16A C15A H15A 122.1(17) ?
C14A C15A H15A 115.1(17) ?
C15A C16A C11A 117.9(3) ?
C15A C16A C19A 120.3(3) ?
C11A C16A C19A 121.7(3) ?
C12A C17A H17A 108.5(16) ?
C12A C17A H17B 114.2(17) ?
H17A C17A H17B 107(2) ?
C12A C17A H17C 110.5(18) ?
H17A C17A H17C 112(2) ?
H17B C17A H17C 105(2) ?
C14A C18A H18A 114(3) ?
C14A C18A H18B 111(3) ?
H18A C18A H18B 101(3) ?
C14A C18A H18C 116(2) ?
H18A C18A H18C 111(3) ?
H18B C18A H18C 103(3) ?
C16A C19A H19A 111(3) ?
C16A C19A H19B 112(2) ?
H19A C19A H19B 86(3) ?
C16A C19A H19C 112(2) ?
H19A C19A H19C 115(3) ?
H19B C19A H19C 117(3) ?
C25A C20A C21A 122.1(3) ?
C25A C20A N2A 119.6(3) ?
C21A C20A N2A 117.8(3) ?
C20A C21A C22A 118.0(3) ?
C20A C21A C26A 121.2(3) ?
C22A C21A C26A 120.8(3) ?
C23A C22A C21A 121.6(3) ?
C23A C22A H22A 120.9(16) ?
C21A C22A H22A 117.5(16) ?
C22A C23A C24A 118.3(3) ?
C22A C23A C27A 121.0(3) ?
C24A C23A C27A 120.7(3) ?
C25A C24A C23A 122.0(3) ?
C25A C24A H24A 119.6(17) ?
C23A C24A H24A 118.2(17) ?
C20A C25A C24A 117.9(3) ?
C20A C25A C28A 121.7(3) ?
C24A C25A C28A 120.4(3) ?
C21A C26A H26A 112.5(18) ?
C21A C26A H26B 109.6(15) ?
H26A C26A H26B 106(2) ?
C21A C26A H26C 109.6(15) ?
H26A C26A H26C 107(2) ?
H26B C26A H26C 112(2) ?
C23A C27A H27A 107(2) ?
C23A C27A H27B 114.7(18) ?
H27A C27A H27B 101(3) ?
C23A C27A H27C 116(3) ?
H27A C27A H27C 106(4) ?
H27B C27A H27C 112(3) ?
C25A C28A H28A 115.3(18) ?
C25A C28A H28B 112.1(16) ?
H28A C28A H28B 107(2) ?
C25A C28A H28C 113(2) ?
H28A C28A H28C 103(3) ?
H28B C28A H28C 106(3) ?
N3A C29A N4A 104.4(2) ?
N3A C29A Ru1 125.8(2) ?
N4A C29A Ru1 129.8(2) ?
C31A C30A N3A 104.3(3) ?
C31A C30A H30A 123.2(19) ?
N3A C30A H30A 113.6(19) ?
C31A C30A H30B 111(2) ?
N3A C30A H30B 105(2) ?
H30A C30A H30B 98(3) ?
C30A C31A N4A 104.3(3) ?
C30A C31A H31A 123(3) ?
N4A C31A H31A 108(3) ?
C30A C31A H31B 119(3) ?
N4A C31A H31B 118(3) ?
H31A C31A H31B 85(3) ?
C33A C32A C37A 122.0(3) ?
C33A C32A N3A 119.5(3) ?
C37A C32A N3A 118.0(3) ?
C32A C33A C34A 118.0(3) ?
C32A C33A C38A 121.5(3) ?
C34A C33A C38A 120.5(3) ?
C35A C34A C33A 122.0(3) ?
C35A C34A H34A 118.5(16) ?
C33A C34A H34A 119.4(16) ?
C34A C35A C36A 118.0(3) ?
C34A C35A C39A 121.6(3) ?
C36A C35A C39A 120.5(3) ?
C35A C36A C37A 122.8(3) ?
C35A C36A H36A 119.9(18) ?
C37A C36A H36A 117.1(18) ?
C36A C37A C32A 117.2(3) ?
C36A C37A C40A 121.6(3) ?
C32A C37A C40A 121.2(3) ?
C33A C38A H38A 107.4(18) ?
C33A C38A H38B 115.0(18) ?
H38A C38A H38B 112(3) ?
C33A C38A H38C 114(2) ?
H38A C38A H38C 104(3) ?
H38B C38A H38C 104(3) ?
C35A C39A H39A 110(3) ?
C35A C39A H39B 116(2) ?
H39A C39A H39B 116(3) ?
C35A C39A H39C 110(2) ?
H39A C39A H39C 105(3) ?
H39B C39A H39C 97(3) ?
C37A C40A H40A 108(2) ?
C37A C40A H40B 110.9(18) ?
H40A C40A H40B 115(3) ?
C37A C40A H40C 112.2(19) ?
H40A C40A H40C 106(3) ?
H40B C40A H40C 104(3) ?
C46A C41A C42A 121.6(3) ?
C46A C41A N4A 119.3(3) ?
C42A C41A N4A 118.6(3) ?
C43A C42A C41A 117.9(3) ?
C43A C42A C47A 120.5(3) ?
C41A C42A C47A 121.4(3) ?
C42A C43A C44A 121.9(3) ?
C42A C43A H43A 119.7(17) ?
C44A C43A H43A 118.2(17) ?
C45A C44A C43A 117.8(3) ?
C45A C44A C48A 121.7(3) ?
C43A C44A C48A 120.5(3) ?
C44A C45A C46A 122.7(3) ?
C44A C45A H45A 121.1(17) ?
C46A C45A H45A 116.1(17) ?
C45A C46A C41A 117.7(3) ?
C45A C46A C49A 120.6(3) ?
C41A C46A C49A 121.7(3) ?
C42A C47A H47A 108.2(18) ?
C42A C47A H47B 113.1(17) ?
H47A C47A H47B 102(2) ?
C42A C47A H47C 112(2) ?
H47A C47A H47C 113(3) ?
H47B C47A H47C 109(3) ?
C44A C48A H48A 113(2) ?
C44A C48A H48B 113(3) ?
H48A C48A H48B 105(4) ?
C44A C48A H48C 119(2) ?
H48A C48A H48C 110(3) ?
H48B C48A H48C 96(3) ?
C46A C49A H49A 114(2) ?
C46A C49A H49B 115(2) ?
H49A C49A H49B 111(3) ?
C46A C49A H49C 113.0(16) ?
H49A C49A H49C 100(3) ?
H49B C49A H49C 102(3) ?
C1B Ru2 C8B 96.85(12) ?
C1B Ru2 C29B 99.25(12) ?
C8B Ru2 C29B 163.04(11) ?
C1B Ru2 Cl2B 102.90(10) ?
C8B Ru2 Cl2B 94.88(8) ?
C29B Ru2 Cl2B 86.69(8) ?
C1B Ru2 Cl1B 90.42(10) ?
C8B Ru2 Cl1B 83.47(8) ?
C29B Ru2 Cl1B 91.11(8) ?
Cl2B Ru2 Cl1B 166.67(3) ?
C8B N1B C9B 112.6(3) ?
C8B N1B C11B 127.9(2) ?
C9B N1B C11B 117.7(2) ?
C8B N2B C20B 129.3(2) ?
C8B N2B C10B 112.0(2) ?
C20B N2B C10B 117.9(2) ?
C29B N3B C30B 113.0(2) ?
C29B N3B C32B 130.8(2) ?
C30B N3B C32B 115.7(2) ?
C29B N4B C31B 112.5(2) ?
C29B N4B C41B 128.9(2) ?
C31B N4B C41B 118.1(2) ?
C2B C1B Ru2 137.6(2) ?
C2B C1B H1B 112.2(18) ?
Ru2 C1B H1B 110.1(18) ?
C3B C2B C7B 117.2(3) ?
C3B C2B C1B 125.8(3) ?
C7B C2B C1B 117.0(3) ?
C4B C3B C2B 120.3(3) ?
C4B C3B H3B 120.4(17) ?
C2B C3B H3B 119.3(17) ?
C3B C4B C5B 121.3(3) ?
C3B C4B H4B 120(2) ?
C5B C4B H4B 118(2) ?
C6B C5B C4B 119.6(3) ?
C6B C5B H5B 119.9(15) ?
C4B C5B H5B 120.5(15) ?
C5B C6B C7B 119.9(3) ?
C5B C6B H6B 120.4(16) ?
C7B C6B H6B 119.7(16) ?
C6B C7B C2B 121.6(3) ?
C6B C7B H7B 119.7(19) ?
C2B C7B H7B 118.6(19) ?
N1B C8B N2B 105.2(2) ?
N1B C8B Ru2 121.2(2) ?
N2B C8B Ru2 131.1(2) ?
C10B C9B N1B 105.1(3) ?
C10B C9B H9B1 103(2) ?
N1B C9B H9B1 103(2) ?
C10B C9B H9B2 127(2) ?
N1B C9B H9B2 117(2) ?
H9B1 C9B H9B2 98(3) ?
C9B C10B N2B 104.6(3) ?
C9B C10B H10B 122(3) ?
N2B C10B H10B 106(3) ?
C9B C10B H10C 124(2) ?
N2B C10B H10C 117(2) ?
H10B C10B H10C 82(3) ?
C12B C11B C16B 122.7(3) ?
C12B C11B N1B 119.2(3) ?
C16B C11B N1B 117.4(3) ?
C11B C12B C13B 116.3(3) ?
C11B C12B C17B 121.9(3) ?
C13B C12B C17B 121.8(3) ?
C14B C13B C12B 123.4(3) ?
C14B C13B H13B 120.1(18) ?
C12B C13B H13B 116.5(18) ?
C15B C14B C13B 117.8(3) ?
C15B C14B C18B 120.5(4) ?
C13B C14B C18B 121.7(4) ?
C14B C15B C16B 122.0(3) ?
C14B C15B H15B 120.7(16) ?
C16B C15B H15B 117.3(16) ?
C15B C16B C11B 117.7(3) ?
C15B C16B C19B 121.4(3) ?
C11B C16B C19B 120.9(3) ?
C12B C17B H17D 114(3) ?
C12B C17B H17E 110(2) ?
H17D C17B H17E 118(3) ?
C12B C17B H17F 116(2) ?
H17D C17B H17F 94(3) ?
H17E C17B H17F 103(3) ?
C14B C18B H18D 112(3) ?
C14B C18B H18E 109(2) ?
H18D C18B H18E 108(3) ?
C14B C18B H18F 114(2) ?
H18D C18B H18F 112(4) ?
H18E C18B H18F 101(3) ?
C16B C19B H19D 111.1(18) ?
C16B C19B H19E 110(2) ?
H19D C19B H19E 108(3) ?
C16B C19B H19F 111.8(19) ?
H19D C19B H19F 108(3) ?
H19E C19B H19F 108(3) ?
C25B C20B C21B 121.7(3) ?
C25B C20B N2B 119.3(3) ?
C21B C20B N2B 118.6(3) ?
C22B C21B C20B 117.4(3) ?
C22B C21B C26B 120.9(3) ?
C20B C21B C26B 121.8(3) ?
C23B C22B C21B 122.7(3) ?
C23B C22B H22B 118.8(17) ?
C21B C22B H22B 118.5(17) ?
C22B C23B C24B 117.8(3) ?
C22B C23B C27B 121.0(3) ?
C24B C23B C27B 121.2(3) ?
C25B C24B C23B 122.0(3) ?
C25B C24B H24B 117.5(18) ?
C23B C24B H24B 120.4(18) ?
C24B C25B C20B 118.4(3) ?
C24B C25B C28B 120.3(3) ?
C20B C25B C28B 121.3(3) ?
C21B C26B H26D 115(2) ?
C21B C26B H26E 109.0(18) ?
H26D C26B H26E 106(3) ?
C21B C26B H26F 112(2) ?
H26D C26B H26F 103(3) ?
H26E C26B H26F 111(3) ?
C23B C27B H27D 110(2) ?
C23B C27B H27E 114.9(19) ?
H27D C27B H27E 103(3) ?
C23B C27B H27F 110(2) ?
H27D C27B H27F 111(3) ?
H27E C27B H27F 108(3) ?
C25B C28B H28D 111(2) ?
C25B C28B H28E 117.7(18) ?
H28D C28B H28E 102(3) ?
C25B C28B H28F 107.2(18) ?
H28D C28B H28F 110(3) ?
H28E C28B H28F 108(2) ?
N4B C29B N3B 104.1(2) ?
N4B C29B Ru2 128.4(2) ?
N3B C29B Ru2 127.1(2) ?
C31B C30B N3B 104.8(3) ?
C31B C30B H30C 130(2) ?
N3B C30B H30C 126(2) ?
C30B C31B N4B 105.6(3) ?
C30B C31B H31C 136(3) ?
N4B C31B H31C 119(3) ?
C37B C32B C33B 122.3(3) ?
C37B C32B N3B 118.9(3) ?
C33B C32B N3B 117.4(3) ?
C34B C33B C32B 117.3(3) ?
C34B C33B C38B 121.0(3) ?
C32B C33B C38B 121.7(3) ?
C33B C34B C35B 122.7(3) ?
C33B C34B H34B 114.3(17) ?
C35B C34B H34B 123.0(17) ?
C36B C35B C34B 117.6(3) ?
C36B C35B C39B 121.8(3) ?
C34B C35B C39B 120.5(3) ?
C35B C36B C37B 122.7(3) ?
C35B C36B H36B 119(2) ?
C37B C36B H36B 119(2) ?
C36B C37B C32B 117.3(3) ?
C36B C37B C40B 120.0(3) ?
C32B C37B C40B 122.6(3) ?
C33B C38B H38D 108.7(19) ?
C33B C38B H38E 110(2) ?
H38D C38B H38E 106(3) ?
C33B C38B H38F 115(3) ?
H38D C38B H38F 111(3) ?
H38E C38B H38F 106(3) ?
C35B C39B H39D 113(2) ?
C35B C39B H39E 108(2) ?
H39D C39B H39E 108(3) ?
C35B C39B H39F 117(2) ?
H39D C39B H39F 105(3) ?
H39E C39B H39F 107(3) ?
C37B C40B H40D 112(3) ?
C37B C40B H40E 112(3) ?
H40D C40B H40E 119(4) ?
C37B C40B H40F 113(3) ?
H40D C40B H40F 106(4) ?
H40E C40B H40F 93(3) ?
C46B C41B C42B 122.6(3) ?
C46B C41B N4B 118.6(3) ?
C42B C41B N4B 118.3(3) ?
C43B C42B C41B 117.3(3) ?
C43B C42B C47B 120.7(3) ?
C41B C42B C47B 121.9(3) ?
C44B C43B C42B 122.4(3) ?
C44B C43B H43B 118.8(17) ?
C42B C43B H43B 118.9(17) ?
C43B C44B C45B 118.1(3) ?
C43B C44B C48B 120.8(3) ?
C45B C44B C48B 121.2(3) ?
C44B C45B C46B 122.0(3) ?
C44B C45B H45B 121.1(17) ?
C46B C45B H45B 116.9(17) ?
C41B C46B C45B 117.5(3) ?
C41B C46B C49B 121.6(3) ?
C45B C46B C49B 120.9(3) ?
C42B C47B H47D 112.0(19) ?
C42B C47B H47E 109.8(18) ?
H47D C47B H47E 107(3) ?
C42B C47B H47F 111.1(15) ?
H47D C47B H47F 104(2) ?
H47E C47B H47F 113(2) ?
C44B C48B H48D 114(2) ?
C44B C48B H48E 111(3) ?
H48D C48B H48E 106(3) ?
C44B C48B H48F 113(2) ?
H48D C48B H48F 99(3) ?
H48E C48B H48F 113(3) ?
C46B C49B H49D 111.8(18) ?
C46B C49B H49E 112.4(18) ?
H49D C49B H49E 114(3) ?
C46B C49B H49F 109.2(17) ?
H49D C49B H49F 99(2) ?
H49E C49B H49F 110(2) ?

loop_
_geom_bond_atom_site_label_1
_geom_bond_atom_site_label_2
_geom_bond_distance
_geom_bond_publ_flag
Ru1 C1A 1.814(3) yes
Ru1 C8A 2.095(3) yes
Ru1 C29A 2.131(3) yes
Ru1 Cl2A 2.3658(8) yes
Ru1 Cl1A 2.3739(9) yes
N1A C8A 1.375(3) ?
N1A C9A 1.411(4) ?
N1A C11A 1.431(3) ?
N2A C8A 1.352(3) ?
N2A C10A 1.425(4) ?
N2A C20A 1.438(3) ?
N3A C29A 1.353(3) ?
N3A C32A 1.432(3) ?
N3A C30A 1.436(4) ?
N4A C29A 1.363(3) ?
N4A C31A 1.434(4) ?
N4A C41A 1.436(3) ?
C1A C2A 1.478(4) yes
C1A H1A 0.92(3) ?
C2A C7A 1.388(4) ?
C2A C3A 1.400(4) ?
C3A C4A 1.386(4) ?
C3A H3A 1.02(3) ?
C4A C5A 1.375(5) ?
C4A H4A 1.04(4) ?
C5A C6A 1.370(5) ?
C5A H5A 1.04(4) ?
C6A C7A 1.401(5) ?
C6A H6A 0.92(3) ?
C7A H7A 0.97(3) ?
C9A C10A 1.382(5) ?
C9A H9A 0.79(3) ?
C10A H10A 0.85(4) ?
C11A C16A 1.392(4) ?
C11A C12A 1.404(4) ?
C12A C13A 1.387(4) ?
C12A C17A 1.491(4) ?
C13A C14A 1.383(4) ?
C13A H13A 0.97(3) ?
C14A C15A 1.386(4) ?
C14A C18A 1.502(5) ?
C15A C16A 1.383(4) ?
C15A H15A 0.88(2) ?
C16A C19A 1.507(4) ?
C17A H17A 1.00(3) ?
C17A H17B 1.00(3) ?
C17A H17C 0.97(3) ?
C18A H18A 0.89(4) ?
C18A H18B 0.88(4) ?
C18A H18C 0.99(4) ?
C19A H19A 0.90(4) ?
C19A H19B 0.90(4) ?
C19A H19C 0.88(3) ?
C20A C25A 1.383(4) ?
C20A C21A 1.392(4) ?
C21A C22A 1.396(4) ?
C21A C26A 1.497(4) ?
C22A C23A 1.381(4) ?
C22A H22A 0.92(2) ?
C23A C24A 1.390(4) ?
C23A C27A 1.508(5) ?
C24A C25A 1.387(4) ?
C24A H24A 0.92(3) ?
C25A C28A 1.504(4) ?
C26A H26A 0.96(3) ?
C26A H26B 0.99(3) ?
C26A H26C 1.00(3) ?
C27A H27A 1.01(4) ?
C27A H27B 0.95(3) ?
C27A H27C 0.83(4) ?
C28A H28A 0.98(3) ?
C28A H28B 1.01(3) ?
C28A H28C 0.85(3) ?
C30A C31A 1.421(5) ?
C30A H30A 0.97(3) ?
C30A H30B 1.05(4) ?
C31A H31A 0.92(4) ?
C31A H31B 0.92(4) ?
C32A C33A 1.382(4) ?
C32A C37A 1.397(4) ?
C33A C34A 1.396(4) ?
C33A C38A 1.504(4) ?
C34A C35A 1.377(4) ?
C34A H34A 0.93(2) ?
C35A C36A 1.382(4) ?
C35A C39A 1.509(5) ?
C36A C37A 1.387(4) ?
C36A H36A 0.87(2) ?
C37A C40A 1.502(4) ?
C38A H38A 1.00(3) ?
C38A H38B 0.92(3) ?
C38A H38C 0.97(4) ?
C39A H39A 0.85(4) ?
C39A H39B 1.02(4) ?
C39A H39C 0.95(3) ?
C40A H40A 0.96(3) ?
C40A H40B 1.02(3) ?
C40A H40C 0.98(3) ?
C41A C46A 1.390(4) ?
C41A C42A 1.391(4) ?
C42A C43A 1.383(4) ?
C42A C47A 1.510(4) ?
C43A C44A 1.395(4) ?
C43A H43A 0.99(3) ?
C44A C45A 1.373(4) ?
C44A C48A 1.506(5) ?
C45A C46A 1.383(4) ?
C45A H45A 0.89(2) ?
C46A C49A 1.497(5) ?
C47A H47A 1.04(3) ?
C47A H47B 0.90(3) ?
C47A H47C 0.96(3) ?
C48A H48A 0.86(4) ?
C48A H48B 0.91(5) ?
C48A H48C 0.87(3) ?
C49A H49A 0.94(3) ?
C49A H49B 0.93(3) ?
C49A H49C 1.03(3) ?
Ru2 C1B 1.823(3) ?
Ru2 C8B 2.090(3) ?
Ru2 C29B 2.118(3) ?
Ru2 Cl2B 2.3839(9) ?
Ru2 Cl1B 2.3991(9) ?
N1B C8B 1.353(3) ?
N1B C9B 1.432(4) ?
N1B C11B 1.438(3) ?
N2B C8B 1.355(3) ?
N2B C20B 1.434(3) ?
N2B C10B 1.449(4) ?
N3B C29B 1.360(3) ?
N3B C30B 1.424(4) ?
N3B C32B 1.448(3) ?
N4B C29B 1.360(3) ?
N4B C31B 1.425(4) ?
N4B C41B 1.429(3) ?
C1B C2B 1.465(4) ?
C1B H1B 0.88(3) ?
C2B C3B 1.399(4) ?
C2B C7B 1.402(4) ?
C3B C4B 1.374(4) ?
C3B H3B 0.97(3) ?
C4B C5B 1.381(5) ?
C4B H4B 0.85(3) ?
C5B C6B 1.361(5) ?
C5B H5B 0.99(2) ?
C6B C7B 1.385(4) ?
C6B H6B 0.98(2) ?
C7B H7B 0.90(3) ?
C9B C10B 1.407(5) ?
C9B H9B1 1.03(5) ?
C9B H9B2 0.85(3) ?
C10B H10B 0.90(4) ?
C10B H10C 0.99(4) ?
C11B C12B 1.384(4) ?
C11B C16B 1.392(4) ?
C12B C13B 1.390(4) ?
C12B C17B 1.488(5) ?
C13B C14B 1.378(5) ?
C13B H13B 0.83(2) ?
C14B C15B 1.376(4) ?
C14B C18B 1.503(5) ?
C15B C16B 1.386(4) ?
C15B H15B 0.98(3) ?
C16B C19B 1.489(4) ?
C17B H17D 0.80(3) ?
C17B H17E 0.97(4) ?
C17B H17F 0.97(3) ?
C18B H18D 0.96(5) ?
C18B H18E 0.98(3) ?
C18B H18F 0.89(4) ?
C19B H19D 0.95(3) ?
C19B H19E 0.87(3) ?
C19B H19F 0.96(3) ?
C20B C25B 1.386(4) ?
C20B C21B 1.398(4) ?
C21B C22B 1.392(4) ?
C21B C26B 1.492(4) ?
C22B C23B 1.378(4) ?
C22B H22B 0.93(3) ?
C23B C24B 1.394(4) ?
C23B C27B 1.500(4) ?
C24B C25B 1.381(4) ?
C24B H24B 0.91(3) ?
C25B C28B 1.510(4) ?
C26B H26D 1.02(4) ?
C26B H26E 0.95(3) ?
C26B H26F 0.96(3) ?
C27B H27D 0.90(4) ?
C27B H27E 1.00(3) ?
C27B H27F 0.99(4) ?
C28B H28D 0.87(3) ?
C28B H28E 0.95(3) ?
C28B H28F 1.01(3) ?
C30B C31B 1.397(4) ?
C30B H30C 0.78(3) ?
C31B H31C 0.77(3) ?
C32B C37B 1.393(4) ?
C32B C33B 1.394(4) ?
C33B C34B 1.383(4) ?
C33B C38B 1.500(4) ?
C34B C35B 1.389(4) ?
C34B H34B 0.93(3) ?
C35B C36B 1.379(4) ?
C35B C39B 1.491(4) ?
C36B C37B 1.389(4) ?
C36B H36B 0.81(3) ?
C37B C40B 1.498(4) ?
C38B H38D 0.91(3) ?
C38B H38E 0.98(4) ?
C38B H38F 0.84(4) ?
C39B H39D 0.97(4) ?
C39B H39E 0.98(4) ?
C39B H39F 1.02(4) ?
C40B H40D 0.89(4) ?
C40B H40E 0.98(4) ?
C40B H40F 0.85(4) ?
C41B C46B 1.385(4) ?
C41B C42B 1.390(4) ?
C42B C43B 1.386(4) ?
C42B C47B 1.501(4) ?
C43B C44B 1.382(4) ?
C43B H43B 0.91(3) ?
C44B C45B 1.389(4) ?
C44B C48B 1.493(5) ?
C45B C46B 1.390(4) ?
C45B H45B 0.93(3) ?
C46B C49B 1.507(4) ?
C47B H47D 0.94(3) ?
C47B H47E 0.90(3) ?
C47B H47F 1.04(3) ?
C48B H48D 0.98(4) ?
C48B H48E 0.87(4) ?
C48B H48F 0.92(4) ?
C49B H49D 0.98(3) ?
C49B H49E 1.00(3) ?
C49B H49F 0.95(3) ?
